data_4084007
loop_
_publ_author_name
'Garci, Amine'
'Dobrov, Anatoly A.'
'Riedel, Tina'
'Orhan, Ersin'
'Dyson, Paul J.'
'Arion, Vladimir B.'
'Therrien, Bruno'

_publ_section_title
;
 Strategy to Optimize the Biological Activity of Arene Ruthenium
 Metalla-Assemblies
;
_journal_issue 14
_journal_name_full Organometallics
_journal_page_first 3813
_journal_paper_doi 10.1021/om5005176
_journal_volume 33
_journal_year 2014
_chemical_formula_moiety 'C26 H38 Cl2 N2 O4 Ru2'
_chemical_formula_sum 'C26 H38 Cl2 N2 O4 Ru2'
_chemical_formula_weight 715.62
_chemical_name_systematic
; 
miu~2~diethyl-1,2-diazenato(2-)-kappaN,kappaN'-dicarboxylate-kappaO,kappaO'-dichlorido-
bis(eta^6^-p-cymene)-di-ruthenium(II) 
;
_space_group_IT_number 2
_symmetry_cell_setting triclinic
_symmetry_space_group_name_Hall '-P 1'
_symmetry_space_group_name_H-M 'P -1'
_atom_sites_solution_hydrogens geom
_atom_sites_solution_primary direct
_atom_sites_solution_secondary difmap
_audit_creation_method SHELXL-97
_cell_angle_alpha 71.004(3)
_cell_angle_beta 70.609(4)
_cell_angle_gamma 65.188(3)
_cell_formula_units_Z 1
_cell_length_a 8.5335(5)
_cell_length_b 9.4426(5)
_cell_length_c 10.4007(6)
_cell_measurement_reflns_used 7390
_cell_measurement_temperature 100(2)
_cell_measurement_theta_max 25.60
_cell_measurement_theta_min 2.43
_cell_volume 700.39(7)
_computing_cell_refinement 'Bruker SAINT'
_computing_data_collection 'Bruker Apex2'
_computing_data_reduction 'Bruker SAINT'
_computing_molecular_graphics 'Bruker SHELXTL'
_computing_publication_material 'Bruker SHELXTL'
_computing_structure_refinement 'SHELXL-97 (Sheldrick, 2008)'
_computing_structure_solution 'SHELXS-97 (Sheldrick, 2008)'
_diffrn_ambient_temperature 100(2)
_diffrn_measured_fraction_theta_full 0.992
_diffrn_measured_fraction_theta_max 0.992
_diffrn_measurement_device_type 'Bruker X8 APEXII CCD'
_diffrn_measurement_method '\f and \w scans'
_diffrn_radiation_monochromator graphite
_diffrn_radiation_source 'fine-focus sealed tube'
_diffrn_radiation_type MoK\a
_diffrn_radiation_wavelength 0.71073
_diffrn_reflns_av_R_equivalents 0.0810
_diffrn_reflns_av_sigmaI/netI 0.0400
_diffrn_reflns_limit_h_max 11
_diffrn_reflns_limit_h_min -11
_diffrn_reflns_limit_k_max 12
_diffrn_reflns_limit_k_min -12
_diffrn_reflns_limit_l_max 13
_diffrn_reflns_limit_l_min -13
_diffrn_reflns_number 34585
_diffrn_reflns_theta_full 27.49
_diffrn_reflns_theta_max 27.49
_diffrn_reflns_theta_min 2.43
_exptl_absorpt_coefficient_mu 1.303
_exptl_absorpt_correction_T_max 0.8807
_exptl_absorpt_correction_T_min 0.7993
_exptl_absorpt_correction_type multi-scan
_exptl_absorpt_process_details SADABS
_exptl_crystal_colour orange
_exptl_crystal_density_diffrn 1.697
_exptl_crystal_density_method 'not measured'
_exptl_crystal_description block
_exptl_crystal_F_000 362
_exptl_crystal_size_max 0.18
_exptl_crystal_size_mid 0.15
_exptl_crystal_size_min 0.10
_refine_diff_density_max 1.449
_refine_diff_density_min -1.003
_refine_diff_density_rms 0.135
_refine_ls_extinction_method none
_refine_ls_goodness_of_fit_ref 1.092
_refine_ls_hydrogen_treatment constr
_refine_ls_matrix_type full
_refine_ls_number_parameters 164
_refine_ls_number_reflns 3188
_refine_ls_number_restraints 0
_refine_ls_restrained_S_all 1.092
_refine_ls_R_factor_all 0.0434
_refine_ls_R_factor_gt 0.0341
_refine_ls_shift/su_max 0.001
_refine_ls_shift/su_mean 0.000
_refine_ls_structure_factor_coef Fsqd
_refine_ls_weighting_details 'calc w=1/[\s^2^(Fo^2^)+(0.0537P)^2^+0.0000P] where P=(Fo^2^+2Fc^2^)/3'
_refine_ls_weighting_scheme calc
_refine_ls_wR_factor_gt 0.0846
_refine_ls_wR_factor_ref 0.0891
_reflns_number_gt 2761
_reflns_number_total 3188
_reflns_threshold_expression >2sigma(I)
_cod_data_source_file om5005176_si_001.cif
_cod_data_source_block ANDO839
_cod_depositor_comments 'Adding full bibliography for 4084007--4084008.cif.'
_cod_original_sg_symbol_H-M P-1
_cod_database_code 4084007

loop_
_symmetry_equiv_pos_as_xyz
'x, y, z'
'-x, -y, -z'

loop_
_atom_site_label
_atom_site_type_symbol
_atom_site_fract_x
_atom_site_fract_y
_atom_site_fract_z
_atom_site_U_iso_or_equiv
_atom_site_adp_type
_atom_site_occupancy
_atom_site_symmetry_multiplicity
_atom_site_calc_flag
_atom_site_refinement_flags
Ru1 Ru 0.56793(3) 0.68006(3) 0.58349(2) 0.01446(10) Uani 1 1 d .
Cl1 Cl 0.76024(11) 0.70717(9) 0.35140(8) 0.02040(17) Uani 1 1 d .
O1 O 0.3681(3) 0.7773(2) 0.4704(2) 0.0167(4) Uani 1 1 d .
O2 O 0.2624(3) 0.7197(2) 0.3268(2) 0.0177(5) Uani 1 1 d .
N1 N 0.4476(3) 0.5187(3) 0.4520(3) 0.0150(5) Uani 1 1 d .
C1 C 0.3630(4) 0.6737(3) 0.4192(3) 0.0152(6) Uani 1 1 d .
C2 C 0.1964(5) 0.8898(3) 0.2661(3) 0.0216(7) Uani 1 1 d .
H2A H 0.1591 0.9511 0.3389 0.026 Uiso 1 1 calc R
H2B H 0.0917 0.9155 0.2300 0.026 Uiso 1 1 calc R
C3 C 0.3387(5) 0.9378(4) 0.1483(4) 0.0298(8) Uani 1 1 d .
H3A H 0.2921 1.0526 0.1084 0.045 Uiso 1 1 calc R
H3B H 0.3744 0.8780 0.0758 0.045 Uiso 1 1 calc R
H3C H 0.4416 0.9138 0.1844 0.045 Uiso 1 1 calc R
C4 C 0.7511(4) 0.7241(4) 0.6614(3) 0.0190(6) Uani 1 1 d .
C5 C 0.5996(4) 0.8656(4) 0.6468(3) 0.0176(6) Uani 1 1 d .
H5 H 0.6145 0.9644 0.5953 0.021 Uiso 1 1 calc R
C6 C 0.4284(4) 0.8598(4) 0.7081(3) 0.0187(6) Uani 1 1 d .
H6 H 0.3294 0.9556 0.6963 0.022 Uiso 1 1 calc R
C7 C 0.3971(4) 0.7149(4) 0.7876(3) 0.0180(6) Uani 1 1 d .
C8 C 0.5505(4) 0.5745(4) 0.8021(3) 0.0178(6) Uani 1 1 d .
H8 H 0.5357 0.4759 0.8545 0.021 Uiso 1 1 calc R
C9 C 0.7254(4) 0.5780(4) 0.7400(3) 0.0192(7) Uani 1 1 d .
H9 H 0.8250 0.4826 0.7512 0.023 Uiso 1 1 calc R
C10 C 0.9344(4) 0.7268(4) 0.5872(4) 0.0238(7) Uani 1 1 d .
H10A H 0.9828 0.7512 0.6474 0.036 Uiso 1 1 calc R
H10B H 0.9288 0.8088 0.5004 0.036 Uiso 1 1 calc R
H10C H 1.0110 0.6220 0.5656 0.036 Uiso 1 1 calc R
C11 C 0.2087(4) 0.7156(4) 0.8432(3) 0.0213(7) Uani 1 1 d .
H11 H 0.1410 0.7887 0.7703 0.026 Uiso 1 1 calc R
C12 C 0.1233(5) 0.7866(4) 0.9736(3) 0.0256(7) Uani 1 1 d .
H12A H 0.0011 0.7879 1.0092 0.038 Uiso 1 1 calc R
H12B H 0.1231 0.8960 0.9497 0.038 Uiso 1 1 calc R
H12C H 0.1910 0.7213 1.0455 0.038 Uiso 1 1 calc R
C13 C 0.1955(5) 0.5516(4) 0.8700(4) 0.0273(8) Uani 1 1 d .
H13A H 0.0710 0.5597 0.9057 0.041 Uiso 1 1 calc R
H13B H 0.2638 0.4758 0.9390 0.041 Uiso 1 1 calc R
H13C H 0.2432 0.5141 0.7826 0.041 Uiso 1 1 calc R

loop_
_atom_site_aniso_label
_atom_site_aniso_U_11
_atom_site_aniso_U_22
_atom_site_aniso_U_33
_atom_site_aniso_U_23
_atom_site_aniso_U_13
_atom_site_aniso_U_12
Ru1 0.01963(16) 0.00992(13) 0.01737(15) -0.00419(9) -0.00687(10) -0.00552(10)
Cl1 0.0245(4) 0.0186(4) 0.0211(4) -0.0063(3) -0.0035(3) -0.0100(3)
O1 0.0213(11) 0.0118(10) 0.0214(11) -0.0060(8) -0.0084(9) -0.0052(8)
O2 0.0240(12) 0.0105(10) 0.0230(11) -0.0032(8) -0.0121(9) -0.0054(8)
N1 0.0193(13) 0.0133(12) 0.0177(12) -0.0033(10) -0.0074(11) -0.0082(10)
C1 0.0180(15) 0.0132(13) 0.0165(14) -0.0049(11) -0.0037(12) -0.0063(11)
C2 0.0305(18) 0.0096(13) 0.0288(17) -0.0035(12) -0.0169(15) -0.0036(12)
C3 0.045(2) 0.0264(18) 0.0259(18) 0.0003(14) -0.0154(17) -0.0193(17)
C4 0.0255(17) 0.0199(15) 0.0201(15) -0.0066(12) -0.0099(13) -0.0107(13)
C5 0.0280(17) 0.0126(14) 0.0189(15) -0.0066(12) -0.0080(13) -0.0089(12)
C6 0.0292(18) 0.0130(14) 0.0179(15) -0.0069(12) -0.0095(13) -0.0053(12)
C7 0.0239(17) 0.0174(14) 0.0155(14) -0.0079(12) -0.0053(13) -0.0059(12)
C8 0.0260(17) 0.0144(14) 0.0185(15) -0.0043(12) -0.0100(13) -0.0078(12)
C9 0.0260(17) 0.0147(14) 0.0213(15) -0.0058(12) -0.0116(13) -0.0050(12)
C10 0.0223(17) 0.0241(16) 0.0308(18) -0.0092(14) -0.0070(14) -0.0104(14)
C11 0.0228(17) 0.0234(16) 0.0187(15) -0.0052(13) -0.0036(13) -0.0095(13)
C12 0.0248(18) 0.0269(17) 0.0225(17) -0.0105(14) -0.0036(14) -0.0043(14)
C13 0.0282(19) 0.0296(18) 0.0310(19) -0.0132(15) 0.0022(15) -0.0182(15)

loop_
_atom_type_symbol
_atom_type_description
_atom_type_scat_dispersion_real
_atom_type_scat_dispersion_imag
_atom_type_scat_source
C C 0.0033 0.0016 'International Tables Vol C Tables 4.2.6.8 and 6.1.1.4'
H H 0.0000 0.0000 'International Tables Vol C Tables 4.2.6.8 and 6.1.1.4'
N N 0.0061 0.0033 'International Tables Vol C Tables 4.2.6.8 and 6.1.1.4'
Cl Cl 0.1484 0.1585 'International Tables Vol C Tables 4.2.6.8 and 6.1.1.4'
Ru Ru -1.2594 0.8363 'International Tables Vol C Tables 4.2.6.8 and 6.1.1.4'
O O 0.0106 0.0060 'International Tables Vol C Tables 4.2.6.8 and 6.1.1.4'

loop_
_geom_angle_atom_site_label_1
_geom_angle_atom_site_label_2
_geom_angle_atom_site_label_3
_geom_angle
_geom_angle_site_symmetry_1
_geom_angle_site_symmetry_3
N1 Ru1 O1 75.58(9) 2_666 .
N1 Ru1 C8 91.62(10) 2_666 .
O1 Ru1 C8 128.98(11) . .
N1 Ru1 C6 142.04(11) 2_666 .
O1 Ru1 C6 91.75(10) . .
C8 Ru1 C6 68.60(11) . .
N1 Ru1 C9 103.88(10) 2_666 .
O1 Ru1 C9 167.31(11) . .
C8 Ru1 C9 38.52(12) . .
C6 Ru1 C9 80.96(12) . .
N1 Ru1 C7 106.98(11) 2_666 .
O1 Ru1 C7 97.90(10) . .
C8 Ru1 C7 38.56(11) . .
C6 Ru1 C7 38.51(11) . .
C9 Ru1 C7 69.95(12) . .
N1 Ru1 C5 171.77(10) 2_666 .
O1 Ru1 C5 111.87(10) . .
C8 Ru1 C5 80.95(11) . .
C6 Ru1 C5 37.50(12) . .
C9 Ru1 C5 68.06(11) . .
C7 Ru1 C5 69.23(12) . .
N1 Ru1 C4 135.86(11) 2_666 .
O1 Ru1 C4 147.24(10) . .
C8 Ru1 C4 68.99(12) . .
C6 Ru1 C4 68.22(12) . .
C9 Ru1 C4 37.82(11) . .
C7 Ru1 C4 82.55(12) . .
C5 Ru1 C4 37.68(11) . .
N1 Ru1 Cl1 87.35(7) 2_666 .
O1 Ru1 Cl1 82.92(6) . .
C8 Ru1 Cl1 146.66(9) . .
C6 Ru1 Cl1 127.08(8) . .
C9 Ru1 Cl1 109.77(9) . .
C7 Ru1 Cl1 165.45(8) . .
C5 Ru1 Cl1 96.89(8) . .
C4 Ru1 Cl1 88.94(9) . .
C1 O1 Ru1 112.21(18) . .
C1 O2 C2 116.6(2) . .
C1 N1 N1 111.0(3) . 2_666
C1 N1 Ru1 133.8(2) . 2_666
N1 N1 Ru1 114.5(2) 2_666 2_666
O1 C1 N1 124.9(3) . .
O1 C1 O2 120.1(2) . .
N1 C1 O2 114.9(3) . .
O2 C2 C3 110.5(3) . .
O2 C2 H2A 109.6 . .
C3 C2 H2A 109.6 . .
O2 C2 H2B 109.6 . .
C3 C2 H2B 109.6 . .
H2A C2 H2B 108.1 . .
C2 C3 H3A 109.5 . .
C2 C3 H3B 109.5 . .
H3A C3 H3B 109.5 . .
C2 C3 H3C 109.5 . .
H3A C3 H3C 109.5 . .
H3B C3 H3C 109.5 . .
C9 C4 C5 118.8(3) . .
C9 C4 C10 120.4(3) . .
C5 C4 C10 120.7(3) . .
C9 C4 Ru1 69.78(18) . .
C5 C4 Ru1 70.83(18) . .
C10 C4 Ru1 127.9(2) . .
C6 C5 C4 120.4(3) . .
C6 C5 Ru1 69.88(17) . .
C4 C5 Ru1 71.49(17) . .
C6 C5 H5 119.8 . .
C4 C5 H5 119.8 . .
Ru1 C5 H5 131.7 . .
C5 C6 C7 122.5(3) . .
C5 C6 Ru1 72.61(18) . .
C7 C6 Ru1 71.19(17) . .
C5 C6 H6 118.7 . .
C7 C6 H6 118.7 . .
Ru1 C6 H6 130.2 . .
C8 C7 C6 116.3(3) . .
C8 C7 C11 123.9(3) . .
C6 C7 C11 119.6(3) . .
C8 C7 Ru1 69.59(17) . .
C6 C7 Ru1 70.29(17) . .
C11 C7 Ru1 127.3(2) . .
C9 C8 C7 121.9(3) . .
C9 C8 Ru1 71.79(17) . .
C7 C8 Ru1 71.85(17) . .
C9 C8 H8 119.1 . .
C7 C8 H8 119.1 . .
Ru1 C8 H8 130.0 . .
C4 C9 C8 120.1(3) . .
C4 C9 Ru1 72.39(17) . .
C8 C9 Ru1 69.68(17) . .
C4 C9 H9 119.9 . .
C8 C9 H9 119.9 . .
Ru1 C9 H9 130.6 . .
C4 C10 H10A 109.5 . .
C4 C10 H10B 109.5 . .
H10A C10 H10B 109.5 . .
C4 C10 H10C 109.5 . .
H10A C10 H10C 109.5 . .
H10B C10 H10C 109.5 . .
C7 C11 C13 113.3(3) . .
C7 C11 C12 109.4(3) . .
C13 C11 C12 112.0(3) . .
C7 C11 H11 107.3 . .
C13 C11 H11 107.3 . .
C12 C11 H11 107.3 . .
C11 C12 H12A 109.5 . .
C11 C12 H12B 109.5 . .
H12A C12 H12B 109.5 . .
C11 C12 H12C 109.5 . .
H12A C12 H12C 109.5 . .
H12B C12 H12C 109.5 . .
C11 C13 H13A 109.5 . .
C11 C13 H13B 109.5 . .
H13A C13 H13B 109.5 . .
C11 C13 H13C 109.5 . .
H13A C13 H13C 109.5 . .
H13B C13 H13C 109.5 . .

loop_
_geom_bond_atom_site_label_1
_geom_bond_atom_site_label_2
_geom_bond_distance
_geom_bond_site_symmetry_2
Ru1 N1 2.090(2) 2_666
Ru1 O1 2.110(2) .
Ru1 C8 2.147(3) .
Ru1 C6 2.165(3) .
Ru1 C9 2.175(3) .
Ru1 C7 2.177(3) .
Ru1 C5 2.200(3) .
Ru1 C4 2.209(3) .
Ru1 Cl1 2.4301(8) .
O1 C1 1.278(4) .
O2 C1 1.346(4) .
O2 C2 1.453(3) .
N1 C1 1.316(4) .
N1 N1 1.422(5) 2_666
N1 Ru1 2.090(2) 2_666
C2 C3 1.514(5) .
C2 H2A 0.9900 .
C2 H2B 0.9900 .
C3 H3A 0.9800 .
C3 H3B 0.9800 .
C3 H3C 0.9800 .
C4 C9 1.421(4) .
C4 C5 1.424(4) .
C4 C10 1.503(5) .
C5 C6 1.404(5) .
C5 H5 0.9500 .
C6 C7 1.432(4) .
C6 H6 0.9500 .
C7 C8 1.428(4) .
C7 C11 1.515(5) .
C8 C9 1.426(5) .
C8 H8 0.9500 .
C9 H9 0.9500 .
C10 H10A 0.9800 .
C10 H10B 0.9800 .
C10 H10C 0.9800 .
C11 C13 1.527(5) .
C11 C12 1.532(5) .
C11 H11 1.0000 .
C12 H12A 0.9800 .
C12 H12B 0.9800 .
C12 H12C 0.9800 .
C13 H13A 0.9800 .
C13 H13B 0.9800 .
C13 H13C 0.9800 .

loop_
_geom_torsion_atom_site_label_1
_geom_torsion_atom_site_label_2
_geom_torsion_atom_site_label_3
_geom_torsion_atom_site_label_4
_geom_torsion
_geom_torsion_site_symmetry_1
N1 Ru1 O1 C1 -11.39(19) 2_666
C8 Ru1 O1 C1 -91.6(2) .
C6 Ru1 O1 C1 -155.2(2) .
C9 Ru1 O1 C1 -100.6(5) .
C7 Ru1 O1 C1 -117.0(2) .
C5 Ru1 O1 C1 172.3(2) .
C4 Ru1 O1 C1 154.5(2) .
Cl1 Ru1 O1 C1 77.67(19) .
Ru1 O1 C1 N1 11.7(4) .
Ru1 O1 C1 O2 -169.9(2) .
N1 N1 C1 O1 -2.5(5) 2_666
Ru1 N1 C1 O1 167.1(2) 2_666
N1 N1 C1 O2 179.0(3) 2_666
Ru1 N1 C1 O2 -11.4(4) 2_666
C2 O2 C1 O1 13.7(4) .
C2 O2 C1 N1 -167.7(3) .
C1 O2 C2 C3 80.5(3) .
N1 Ru1 C4 C9 -40.0(3) 2_666
O1 Ru1 C4 C9 159.74(18) .
C8 Ru1 C4 C9 29.33(19) .
C6 Ru1 C4 C9 103.8(2) .
C7 Ru1 C4 C9 66.71(19) .
C5 Ru1 C4 C9 132.1(3) .
Cl1 Ru1 C4 C9 -125.13(18) .
N1 Ru1 C4 C5 -172.17(16) 2_666
O1 Ru1 C4 C5 27.6(3) .
C8 Ru1 C4 C5 -102.8(2) .
C6 Ru1 C4 C5 -28.33(17) .
C9 Ru1 C4 C5 -132.1(3) .
C7 Ru1 C4 C5 -65.43(19) .
Cl1 Ru1 C4 C5 102.73(17) .
N1 Ru1 C4 C10 73.4(3) 2_666
O1 Ru1 C4 C10 -86.9(3) .
C8 Ru1 C4 C10 142.7(3) .
C6 Ru1 C4 C10 -142.8(3) .
C9 Ru1 C4 C10 113.4(3) .
C7 Ru1 C4 C10 -179.9(3) .
C5 Ru1 C4 C10 -114.5(3) .
Cl1 Ru1 C4 C10 -11.7(3) .
C9 C4 C5 C6 -0.6(4) .
C10 C4 C5 C6 175.4(3) .
Ru1 C4 C5 C6 52.0(3) .
C9 C4 C5 Ru1 -52.5(3) .
C10 C4 C5 Ru1 123.4(3) .
N1 Ru1 C5 C6 -92.2(8) 2_666
O1 Ru1 C5 C6 62.03(19) .
C8 Ru1 C5 C6 -66.46(18) .
C9 Ru1 C5 C6 -104.28(19) .
C7 Ru1 C5 C6 -28.31(17) .
C4 Ru1 C5 C6 -133.6(3) .
Cl1 Ru1 C5 C6 147.15(16) .
N1 Ru1 C5 C4 41.5(8) 2_666
O1 Ru1 C5 C4 -164.33(16) .
C8 Ru1 C5 C4 67.18(19) .
C6 Ru1 C5 C4 133.6(3) .
C9 Ru1 C5 C4 29.36(18) .
C7 Ru1 C5 C4 105.3(2) .
Cl1 Ru1 C5 C4 -79.22(17) .
C4 C5 C6 C7 0.4(5) .
Ru1 C5 C6 C7 53.1(3) .
C4 C5 C6 Ru1 -52.7(3) .
N1 Ru1 C6 C5 166.54(16) 2_666
O1 Ru1 C6 C5 -124.91(17) .
C8 Ru1 C6 C5 103.49(19) .
C9 Ru1 C6 C5 65.54(18) .
C7 Ru1 C6 C5 134.6(3) .
C4 Ru1 C6 C5 28.45(17) .
Cl1 Ru1 C6 C5 -42.5(2) .
N1 Ru1 C6 C7 32.0(3) 2_666
O1 Ru1 C6 C7 100.50(18) .
C8 Ru1 C6 C7 -31.10(18) .
C9 Ru1 C6 C7 -69.05(19) .
C5 Ru1 C6 C7 -134.6(3) .
C4 Ru1 C6 C7 -106.1(2) .
Cl1 Ru1 C6 C7 -177.05(14) .
C5 C6 C7 C8 0.1(4) .
Ru1 C6 C7 C8 53.8(2) .
C5 C6 C7 C11 -176.2(3) .
Ru1 C6 C7 C11 -122.5(3) .
C5 C6 C7 Ru1 -53.7(3) .
N1 Ru1 C7 C8 70.39(19) 2_666
O1 Ru1 C7 C8 147.65(17) .
C6 Ru1 C7 C8 -129.5(3) .
C9 Ru1 C7 C8 -28.56(18) .
C5 Ru1 C7 C8 -101.9(2) .
C4 Ru1 C7 C8 -65.41(19) .
Cl1 Ru1 C7 C8 -120.1(3) .
N1 Ru1 C7 C6 -160.10(17) 2_666
O1 Ru1 C7 C6 -82.83(18) .
C8 Ru1 C7 C6 129.5(3) .
C9 Ru1 C7 C6 100.9(2) .
C5 Ru1 C7 C6 27.63(18) .
C4 Ru1 C7 C6 64.11(19) .
Cl1 Ru1 C7 C6 9.4(4) .
N1 Ru1 C7 C11 -47.3(3) 2_666
O1 Ru1 C7 C11 29.9(3) .
C8 Ru1 C7 C11 -117.7(3) .
C6 Ru1 C7 C11 112.8(3) .
C9 Ru1 C7 C11 -146.3(3) .
C5 Ru1 C7 C11 140.4(3) .
C4 Ru1 C7 C11 176.9(3) .
Cl1 Ru1 C7 C11 122.2(3) .
C6 C7 C8 C9 -0.4(4) .
C11 C7 C8 C9 175.8(3) .
Ru1 C7 C8 C9 53.8(3) .
C6 C7 C8 Ru1 -54.1(2) .
C11 C7 C8 Ru1 122.0(3) .
N1 Ru1 C8 C9 110.48(18) 2_666
O1 Ru1 C8 C9 -176.83(15) .
C6 Ru1 C8 C9 -102.8(2) .
C7 Ru1 C8 C9 -133.9(3) .
C5 Ru1 C8 C9 -65.96(18) .
C4 Ru1 C8 C9 -28.83(18) .
Cl1 Ru1 C8 C9 22.8(3) .
N1 Ru1 C8 C7 -115.67(18) 2_666
O1 Ru1 C8 C7 -43.0(2) .
C6 Ru1 C8 C7 31.06(18) .
C9 Ru1 C8 C7 133.9(3) .
C5 Ru1 C8 C7 67.89(19) .
C4 Ru1 C8 C7 105.0(2) .
Cl1 Ru1 C8 C7 156.70(15) .
C5 C4 C9 C8 0.3(4) .
C10 C4 C9 C8 -175.7(3) .
Ru1 C4 C9 C8 -52.7(3) .
C5 C4 C9 Ru1 53.0(3) .
C10 C4 C9 Ru1 -122.9(3) .
C7 C8 C9 C4 0.2(5) .
Ru1 C8 C9 C4 54.0(3) .
C7 C8 C9 Ru1 -53.8(3) .
N1 Ru1 C9 C4 152.52(18) 2_666
O1 Ru1 C9 C4 -121.5(4) .
C8 Ru1 C9 C4 -132.8(3) .
C6 Ru1 C9 C4 -65.9(2) .
C7 Ru1 C9 C4 -104.2(2) .
C5 Ru1 C9 C4 -29.25(19) .
Cl1 Ru1 C9 C4 60.33(19) .
N1 Ru1 C9 C8 -74.71(18) 2_666
O1 Ru1 C9 C8 11.3(5) .
C6 Ru1 C9 C8 66.83(18) .
C7 Ru1 C9 C8 28.59(17) .
C5 Ru1 C9 C8 103.5(2) .
C4 Ru1 C9 C8 132.8(3) .
Cl1 Ru1 C9 C8 -166.90(15) .
C8 C7 C11 C13 -20.2(4) .
C6 C7 C11 C13 155.8(3) .
Ru1 C7 C11 C13 68.9(3) .
C8 C7 C11 C12 105.6(3) .
C6 C7 C11 C12 -78.4(3) .
Ru1 C7 C11 C12 -165.3(2) .
